data_4317088
loop_
_publ_author_name
'Makoto Oba'
'Yasunori Okada'
'Masaki Endo'
'Kazuhito Tanaka'
'Kozaburo Nishiyama'
'Shigeru Shimada'
'Wataru Ando'

_publ_contact_author_address
;
Department of Materials Chemistry, Tokai University, 317 Nishino, Numazu, 
Shizuoka 410-0395, Japan
;
_publ_contact_author_email moba@tokai-u.jp
_publ_contact_author_fax +81-55-968-1155
_publ_contact_author_name 'Makoto Oba'
_publ_contact_author_phone +81-55-968-1111
_publ_section_title
;
 Formation of Diaryl Telluroxides and Tellurones by Photosensitized
 Oxygenation of Diaryl Tellurides
;
_journal_name_full 'Inorganic Chemistry'
_journal_page_first 10680
_journal_page_last 10686
_journal_paper_doi 10.1021/ic101708y
_journal_volume 49
_journal_year 2010
_chemical_formula_moiety 'C30 H46 O Te '
_chemical_formula_sum 'C30 H46 O Te'
_chemical_formula_weight 550.29
_space_group_IT_number 9
_symmetry_cell_setting monoclinic
_symmetry_Int_Tables_number 9
_symmetry_space_group_name_Hall 'C -2yc'
_symmetry_space_group_name_H-M 'C 1 c 1'
_atom_sites_solution_hydrogens geom
_atom_sites_solution_primary direct
_atom_sites_solution_secondary difmap
_audit_creation_date 2010-03-05
_audit_creation_method 'by CrystalStructure 3.8'
_cell_angle_alpha 90.0000
_cell_angle_beta 96.2280(10)
_cell_angle_gamma 90.0000
_cell_formula_units_Z 8
_cell_length_a 9.1860(5)
_cell_length_b 22.2220(13)
_cell_length_c 28.6662(17)
_cell_measurement_reflns_used 5600
_cell_measurement_temperature 153(2)
_cell_measurement_theta_max 25.1
_cell_measurement_theta_min 2.4
_cell_volume 5817.1(6)
_computing_cell_refinement 'Bruker SMART'
_computing_data_collection 'Bruker SMART'
_computing_data_reduction CrystalStructure
_computing_publication_material 'CrystalStructure 3.8'
_computing_structure_refinement SHELXL
_computing_structure_solution SIR97
_diffrn_ambient_temperature 153(2)
_diffrn_detector_area_resol_mean '8.366 [pixels/mm]'
_diffrn_measured_fraction_theta_full 0.979
_diffrn_measured_fraction_theta_max 0.905
_diffrn_measurement_device_type 'CCD area detector'
_diffrn_measurement_method 'phi and omega scans'
_diffrn_radiation_monochromator graphite
_diffrn_radiation_source 'rotating anode'
_diffrn_radiation_type 'Mo K\a'
_diffrn_radiation_wavelength 0.71069
_diffrn_reflns_av_R_equivalents 0.027
_diffrn_reflns_limit_h_max 11
_diffrn_reflns_limit_h_min -10
_diffrn_reflns_limit_k_max 16
_diffrn_reflns_limit_k_min -28
_diffrn_reflns_limit_l_max 37
_diffrn_reflns_limit_l_min -37
_diffrn_reflns_number 17355
_diffrn_reflns_theta_full 27.50
_diffrn_reflns_theta_max 28.29
_exptl_absorpt_coefficient_mu 1.041
_exptl_absorpt_correction_T_max 0.903
_exptl_absorpt_correction_T_min 0.851
_exptl_absorpt_correction_type empirical
_exptl_absorpt_process_details
;
SADABS; Sheldrick 1996
;
_exptl_crystal_colour colorless
_exptl_crystal_density_diffrn 1.257
_exptl_crystal_density_method 'not measured'
_exptl_crystal_description prismatic
_exptl_crystal_F_000 2288.00
_exptl_crystal_size_max 0.16
_exptl_crystal_size_mid 0.14
_exptl_crystal_size_min 0.10
_refine_diff_density_max 0.97
_refine_diff_density_min -0.97
_refine_ls_abs_structure_details 'Flack, H. D. (1983), Acta Cryst. A39, 876-881.  5179 Friedel Pairs'
_refine_ls_abs_structure_Flack -0.02(2)
_refine_ls_extinction_method none
_refine_ls_goodness_of_fit_ref 1.025
_refine_ls_hydrogen_treatment constr
_refine_ls_number_parameters 540
_refine_ls_number_reflns 11719
_refine_ls_R_factor_gt 0.0508
_refine_ls_shift/su_max 0.0010
_refine_ls_structure_factor_coef Fsqd
_refine_ls_weighting_details 'w = 1/[\s^2^(Fo^2^)+(0.0000P)^2^+0.0000P] where P=(Fo^2^+2Fc^2^)/3'
_refine_ls_weighting_scheme calc
_refine_ls_wR_factor_ref 0.1264
_reflns_number_gt 10572
_reflns_number_total 11719
_reflns_threshold_expression F^2^>2.0\s(F^2^)
_cod_data_source_file ic101708y_si_001_2.cif
_cod_data_source_block Tip2TeO
_cod_original_formula_sum 'C30 H46 O Te '
_cod_database_code 4317088

loop_
_symmetry_equiv_pos_site_id
_symmetry_equiv_pos_as_xyz
1 +X,+Y,+Z
2 +X,-Y,1/2+Z
3 1/2+X,1/2+Y,+Z
4 1/2+X,1/2-Y,1/2+Z

loop_
_atom_site_label
_atom_site_type_symbol
_atom_site_fract_x
_atom_site_fract_y
_atom_site_fract_z
_atom_site_U_iso_or_equiv
_atom_site_adp_type
_atom_site_occupancy
_atom_site_symmetry_multiplicity
_atom_site_calc_flag
_atom_site_refinement_flags
_atom_site_disorder_assembly
_atom_site_disorder_group
Te(1) Te 0.72963(4) 0.239087(15) 0.708466(16) 0.03640(11) Uani 1.00 1 d . . .
Te(2) Te 0.80424(4) 0.155049(17) 0.810454(16) 0.03846(11) Uani 1.00 1 d . . .
O(1) O 0.8617(7) 0.2447(2) 0.76195(17) 0.0565(16) Uani 1.00 1 d . . .
O(2) O 0.6480(5) 0.1595(2) 0.76346(19) 0.0513(14) Uani 1.00 1 d . . .
C(1) C 0.8170(6) 0.1632(2) 0.6743(2) 0.0275(11) Uani 1.00 1 d . . .
C(2) C 0.9649(6) 0.1600(2) 0.6691(2) 0.0335(12) Uani 1.00 1 d . . .
C(3) C 1.0180(7) 0.1091(3) 0.6482(2) 0.056(2) Uani 1.00 1 d . . .
C(4) C 0.9288(8) 0.0620(4) 0.6330(3) 0.079(3) Uani 1.00 1 d . . .
C(5) C 0.7817(8) 0.0670(3) 0.6376(3) 0.077(3) Uani 1.00 1 d . . .
C(6) C 0.7211(7) 0.1162(2) 0.6585(2) 0.0443(16) Uani 1.00 1 d . . .
C(7) C 1.0767(7) 0.2080(3) 0.6852(2) 0.0462(17) Uani 1.00 1 d . . .
C(8) C 1.1497(9) 0.2355(5) 0.6443(3) 0.085(3) Uani 1.00 1 d . . .
C(9) C 1.1952(10) 0.1814(4) 0.7217(3) 0.081(3) Uani 1.00 1 d . . .
C(10) C 0.9898(15) 0.0061(6) 0.6104(5) 0.159(8) Uani 1.00 1 d . . .
C(11) C 0.9549(18) -0.0005(5) 0.5629(4) 0.132(5) Uani 1.00 1 d . . .
C(12) C 1.049(2) -0.0366(5) 0.6430(6) 0.165(7) Uani 1.00 1 d . . .
C(13) C 0.5578(7) 0.1154(3) 0.6624(3) 0.060(2) Uani 1.00 1 d . . .
C(14) C 0.4662(7) 0.1113(3) 0.6146(3) 0.067(2) Uani 1.00 1 d . . .
C(15) C 0.5194(9) 0.0626(4) 0.6942(5) 0.108(4) Uani 1.00 1 d . . .
C(16) C 0.8162(8) 0.3061(2) 0.66267(19) 0.0394(15) Uani 1.00 1 d . . .
C(17) C 0.9170(9) 0.3520(2) 0.6775(2) 0.052(2) Uani 1.00 1 d . . .
C(18) C 0.9695(9) 0.3901(3) 0.6440(2) 0.052(2) Uani 1.00 1 d . . .
C(19) C 0.9220(7) 0.3847(2) 0.5962(2) 0.0396(14) Uani 1.00 1 d . . .
C(20) C 0.8182(7) 0.3416(2) 0.5830(2) 0.0364(13) Uani 1.00 1 d . . .
C(21) C 0.7640(6) 0.3031(2) 0.61466(18) 0.0325(12) Uani 1.00 1 d . . .
C(22) C 0.9680(14) 0.3660(3) 0.7290(2) 0.092(4) Uani 1.00 1 d . . .
C(23) C 1.1404(17) 0.3730(5) 0.7362(3) 0.144(7) Uani 1.00 1 d . . .
C(24) C 0.890(2) 0.4200(3) 0.7438(2) 0.153(8) Uani 1.00 1 d . . .
C(25) C 0.9877(8) 0.4246(3) 0.5612(2) 0.0498(17) Uani 1.00 1 d . . .
C(26) C 1.0962(11) 0.3890(5) 0.5358(3) 0.084(3) Uani 1.00 1 d . . .
C(27) C 0.8750(10) 0.4555(4) 0.5276(3) 0.071(2) Uani 1.00 1 d . . .
C(28) C 0.6434(7) 0.2592(2) 0.5962(2) 0.0354(12) Uani 1.00 1 d . . .
C(29) C 0.6929(9) 0.2196(3) 0.5565(2) 0.0522(18) Uani 1.00 1 d . . .
C(30) C 0.5036(8) 0.2935(3) 0.5815(2) 0.0533(18) Uani 1.00 1 d . . .
C(31) C 0.7784(10) 0.2226(4) 0.8707(2) 0.020(2) Uiso 0.50 1 d DP . .
C(32) C 0.6800(10) 0.2717(4) 0.8660(2) 0.026(2) Uiso 0.50 1 d DP . .
C(33) C 0.6628(11) 0.3084(4) 0.9052(2) 0.031(2) Uiso 0.50 1 d DP . .
C(34) C 0.7401(11) 0.2949(4) 0.9491(2) 0.033(2) Uiso 0.50 1 d DP . .
C(35) C 0.8403(12) 0.2467(4) 0.9533(2) 0.033(2) Uiso 0.50 1 d DP . .
C(36) C 0.8617(10) 0.2111(4) 0.9139(2) 0.023(2) Uiso 0.50 1 d DP . .
C(37) C 0.5923(8) 0.2896(4) 0.8201(2) 0.028(2) Uiso 0.50 1 d DP . .
C(38) C 0.6607(12) 0.3449(4) 0.7989(4) 0.035(2) Uiso 0.50 1 d DP . .
C(39) C 0.4299(9) 0.3018(6) 0.8249(4) 0.042(2) Uiso 0.50 1 d DP . .
C(40) C 0.7162(14) 0.3313(5) 0.9926(3) 0.040(2) Uiso 0.50 1 d DP . .
C(41) C 0.702(2) 0.3986(6) 0.9801(8) 0.083(6) Uiso 0.50 1 d DP . .
C(42) C 0.5768(17) 0.3088(8) 1.0125(6) 0.065(4) Uiso 0.50 1 d DP . .
C(43) C 0.9729(11) 0.1602(4) 0.9216(4) 0.031(2) Uiso 0.50 1 d DP . .
C(44) C 1.1217(14) 0.1886(7) 0.9394(5) 0.047(3) Uiso 0.50 1 d DP . .
C(45) C 0.9302(17) 0.1148(6) 0.9584(5) 0.046(3) Uiso 0.50 1 d DP . .
C(46) C 0.7219(8) 0.0835(3) 0.8496(3) 0.025(2) Uiso 0.50 1 d DP . .
C(47) C 0.5815(8) 0.0853(3) 0.8649(3) 0.027(2) Uiso 0.50 1 d DP . .
C(48) C 0.5282(8) 0.0345(3) 0.8869(3) 0.032(2) Uiso 0.50 1 d DP . .
C(49) C 0.6102(9) -0.0192(3) 0.8911(4) 0.037(2) Uiso 0.50 1 d DP . .
C(50) C 0.7473(9) -0.0216(3) 0.8735(4) 0.038(2) Uiso 0.50 1 d DP . .
C(51) C 0.8044(7) 0.0300(3) 0.8535(3) 0.030(2) Uiso 0.50 1 d DP . .
C(52) C 0.4853(9) 0.1409(3) 0.8628(3) 0.031(2) Uiso 0.50 1 d DP . .
C(53) C 0.4729(14) 0.1648(5) 0.9126(3) 0.038(2) Uiso 0.50 1 d DP . .
C(54) C 0.3318(10) 0.1282(5) 0.8376(3) 0.034(2) Uiso 0.50 1 d DP . .
C(55) C 0.5453(12) -0.0754(3) 0.9113(3) 0.054(3) Uiso 0.50 1 d DP . .
C(56) C 0.6522(10) -0.0962(4) 0.9533(2) 0.076(2) Uiso 1.00 1 d D . .
C(57) C 0.5266(11) -0.1321(5) 0.8794(4) 0.101(3) Uiso 1.00 1 d D . .
C(58) C 0.9548(8) 0.0238(5) 0.8366(3) 0.032(2) Uiso 0.50 1 d DP . .
C(59) C 1.0645(14) -0.0116(6) 0.8706(4) 0.045(3) Uiso 0.50 1 d DP . .
C(60) C 0.9416(15) -0.0027(6) 0.7866(3) 0.047(3) Uiso 0.50 1 d DP . .
C(131) C 0.7293(11) 0.2016(5) 0.8638(2) 0.034(2) Uiso 0.50 1 d DP . .
C(132) C 0.6128(11) 0.2431(5) 0.8617(2) 0.039(3) Uiso 0.50 1 d DP . .
C(133) C 0.5949(11) 0.2795(4) 0.9010(2) 0.039(2) Uiso 0.50 1 d DP . .
C(134) C 0.6806(13) 0.2693(5) 0.9442(2) 0.043(3) Uiso 0.50 1 d DP . .
C(135) C 0.7908(13) 0.2246(5) 0.9471(2) 0.044(3) Uiso 0.50 1 d DP . .
C(136) C 0.8192(10) 0.1927(4) 0.9064(2) 0.031(2) Uiso 0.50 1 d DP . .
C(137) C 0.5179(9) 0.2598(4) 0.8170(3) 0.034(2) Uiso 0.50 1 d DP . .
C(138) C 0.5525(16) 0.3225(4) 0.7979(4) 0.048(3) Uiso 0.50 1 d DP . .
C(139) C 0.3559(10) 0.2548(5) 0.8257(4) 0.038(2) Uiso 0.50 1 d DP . .
C(140) C 0.6656(15) 0.3080(6) 0.9873(4) 0.057(3) Uiso 0.50 1 d DP . .
C(141) C 0.736(3) 0.3710(9) 0.9890(11) 0.124(9) Uiso 0.50 1 d DP . .
C(142) C 0.5078(15) 0.3061(8) 1.0004(6) 0.060(4) Uiso 0.50 1 d DP . .
C(143) C 0.9428(11) 0.1470(4) 0.9134(4) 0.039(3) Uiso 0.50 1 d DP . .
C(144) C 1.0912(15) 0.1752(8) 0.9315(6) 0.051(4) Uiso 0.50 1 d DP . .
C(145) C 0.9088(18) 0.0974(6) 0.9481(5) 0.047(3) Uiso 0.50 1 d DP . .
C(146) C 0.7411(8) 0.0623(3) 0.8330(3) 0.028(2) Uiso 0.50 1 d DP . .
C(147) C 0.6050(7) 0.0498(3) 0.8491(3) 0.032(2) Uiso 0.50 1 d DP . .
C(148) C 0.5820(8) -0.0058(3) 0.8703(4) 0.036(2) Uiso 0.50 1 d DP . .
C(149) C 0.6932(8) -0.0495(3) 0.8756(3) 0.031(2) Uiso 0.50 1 d DP . .
C(150) C 0.8286(8) -0.0377(3) 0.8584(3) 0.031(2) Uiso 0.50 1 d DP . .
C(151) C 0.8534(7) 0.0187(3) 0.8378(3) 0.024(2) Uiso 0.50 1 d DP . .
C(152) C 0.4768(9) 0.0933(4) 0.8436(3) 0.035(2) Uiso 0.50 1 d DP . .
C(153) C 0.425(2) 0.1074(9) 0.8918(4) 0.071(4) Uiso 0.50 1 d DP . .
C(154) C 0.3516(12) 0.0679(6) 0.8091(4) 0.047(3) Uiso 0.50 1 d DP . .
C(155) C 0.6751(10) -0.1084(3) 0.9014(2) 0.039(2) Uiso 0.50 1 d DP . .
C(158) C 0.9979(8) 0.0281(5) 0.8176(3) 0.038(2) Uiso 0.50 1 d DP . .
C(159) C 1.1252(12) -0.0108(5) 0.8406(4) 0.041(2) Uiso 0.50 1 d DP . .
C(160) C 0.9812(18) 0.0168(7) 0.7644(3) 0.057(3) Uiso 0.50 1 d DP . .
H(1) H 1.1193 0.1070 0.6443 0.067 Uiso 1.00 1 c R . .
H(2) H 0.7185 0.0353 0.6259 0.093 Uiso 1.00 1 c R . .
H(3) H 1.0253 0.2409 0.7007 0.055 Uiso 1.00 1 c R . .
H(4) H 1.2383 0.2127 0.6397 0.102 Uiso 1.00 1 c R . .
H(5) H 1.1757 0.2775 0.6516 0.102 Uiso 1.00 1 c R . .
H(6) H 1.0814 0.2338 0.6156 0.102 Uiso 1.00 1 c R . .
H(7) H 1.1647 0.1860 0.7532 0.097 Uiso 1.00 1 c R . .
H(8) H 1.2879 0.2027 0.7200 0.097 Uiso 1.00 1 c R . .
H(9) H 1.2083 0.1386 0.7151 0.097 Uiso 1.00 1 c R . .
H(10) H 1.0867 0.0252 0.6071 0.191 Uiso 1.00 1 c R . .
H(11) H 0.8625 -0.0227 0.5569 0.159 Uiso 1.00 1 c R . .
H(12) H 1.0329 -0.0228 0.5498 0.159 Uiso 1.00 1 c R . .
H(13) H 0.9443 0.0393 0.5482 0.159 Uiso 1.00 1 c R . .
H(14) H 1.1539 -0.0286 0.6510 0.198 Uiso 1.00 1 c R . .
H(15) H 1.0360 -0.0769 0.6295 0.198 Uiso 1.00 1 c R . .
H(16) H 0.9992 -0.0340 0.6715 0.198 Uiso 1.00 1 c R . .
H(17) H 0.5317 0.1538 0.6777 0.072 Uiso 1.00 1 c R . .
H(18) H 0.4454 0.1519 0.6024 0.080 Uiso 1.00 1 c R . .
H(19) H 0.3739 0.0905 0.6181 0.080 Uiso 1.00 1 c R . .
H(20) H 0.5207 0.0888 0.5927 0.080 Uiso 1.00 1 c R . .
H(21) H 0.4965 0.0267 0.6749 0.130 Uiso 1.00 1 c R . .
H(22) H 0.4344 0.0735 0.7103 0.130 Uiso 1.00 1 c R . .
H(23) H 0.6031 0.0542 0.7175 0.130 Uiso 1.00 1 c R . .
H(24) H 1.0391 0.4203 0.6540 0.063 Uiso 1.00 1 c R . .
H(25) H 0.7824 0.3382 0.5507 0.044 Uiso 1.00 1 c R . .
H(26) H 0.9408 0.3312 0.7483 0.111 Uiso 1.00 1 c R . .
H(27) H 1.1853 0.3337 0.7440 0.173 Uiso 1.00 1 c R . .
H(28) H 1.1678 0.4014 0.7618 0.173 Uiso 1.00 1 c R . .
H(29) H 1.1748 0.3882 0.7073 0.173 Uiso 1.00 1 c R . .
H(30) H 0.9457 0.4562 0.7375 0.184 Uiso 1.00 1 c R . .
H(31) H 0.8804 0.4175 0.7775 0.184 Uiso 1.00 1 c R . .
H(32) H 0.7925 0.4221 0.7263 0.184 Uiso 1.00 1 c R . .
H(33) H 1.0444 0.4568 0.5795 0.060 Uiso 1.00 1 c R . .
H(34) H 1.1937 0.3918 0.5534 0.101 Uiso 1.00 1 c R . .
H(35) H 1.0993 0.4055 0.5043 0.101 Uiso 1.00 1 c R . .
H(36) H 1.0657 0.3468 0.5335 0.101 Uiso 1.00 1 c R . .
H(37) H 0.8509 0.4301 0.5000 0.085 Uiso 1.00 1 c R . .
H(38) H 0.9141 0.4941 0.5180 0.085 Uiso 1.00 1 c R . .
H(39) H 0.7865 0.4627 0.5431 0.085 Uiso 1.00 1 c R . .
H(40) H 0.6243 0.2320 0.6226 0.043 Uiso 1.00 1 c R . .
H(41) H 0.6664 0.2394 0.5262 0.063 Uiso 1.00 1 c R . .
H(42) H 0.6445 0.1804 0.5566 0.063 Uiso 1.00 1 c R . .
H(43) H 0.7993 0.2141 0.5615 0.063 Uiso 1.00 1 c R . .
H(44) H 0.4463 0.2971 0.6082 0.064 Uiso 1.00 1 c R . .
H(45) H 0.4462 0.2719 0.5559 0.064 Uiso 1.00 1 c R . .
H(46) H 0.5279 0.3338 0.5707 0.064 Uiso 1.00 1 c R . .

loop_
_atom_site_aniso_label
_atom_site_aniso_U_11
_atom_site_aniso_U_22
_atom_site_aniso_U_33
_atom_site_aniso_U_12
_atom_site_aniso_U_13
_atom_site_aniso_U_23
Te(1) 0.0672(2) 0.01720(15) 0.02861(16) 0.00596(18) 0.02250(16) -0.00040(15)
Te(2) 0.03742(19) 0.03171(19) 0.0510(2) 0.01295(17) 0.02635(16) 0.01820(17)
O(1) 0.121(5) 0.020(2) 0.031(2) -0.010(2) 0.017(2) -0.0005(17)
O(2) 0.040(2) 0.064(3) 0.053(3) 0.018(2) 0.020(2) 0.036(2)
C(1) 0.031(2) 0.020(2) 0.032(2) 0.003(2) 0.007(2) -0.008(2)
C(2) 0.035(3) 0.043(3) 0.023(2) -0.002(2) 0.006(2) -0.005(2)
C(3) 0.031(3) 0.087(5) 0.049(3) 0.018(3) 0.003(2) -0.037(3)
C(4) 0.043(4) 0.087(6) 0.101(6) 0.034(4) -0.026(4) -0.079(5)
C(5) 0.046(4) 0.042(4) 0.135(8) 0.008(3) -0.028(4) -0.054(4)
C(6) 0.028(3) 0.019(2) 0.085(4) 0.001(2) 0.005(3) -0.013(2)
C(7) 0.040(3) 0.058(4) 0.037(3) -0.021(3) -0.012(2) 0.016(3)
C(8) 0.044(4) 0.112(8) 0.097(7) -0.003(4) 0.005(4) 0.057(6)
C(9) 0.086(6) 0.065(5) 0.078(6) -0.032(4) -0.048(5) 0.015(4)
C(10) 0.132(10) 0.165(13) 0.161(12) 0.106(10) -0.077(9) -0.147(11)
C(11) 0.208(15) 0.074(7) 0.131(10) 0.020(8) 0.095(10) -0.055(7)
C(12) 0.27(2) 0.065(7) 0.174(15) 0.075(11) 0.096(14) -0.023(8)
C(13) 0.028(3) 0.023(3) 0.128(7) 0.000(2) 0.007(3) 0.007(3)
C(14) 0.024(3) 0.037(3) 0.136(8) -0.002(2) -0.005(4) -0.008(4)
C(15) 0.045(4) 0.051(5) 0.226(14) -0.023(4) 0.000(6) 0.059(7)
C(16) 0.077(4) 0.019(2) 0.023(2) -0.010(2) 0.011(2) 0.002(2)
C(17) 0.097(6) 0.027(3) 0.028(3) -0.024(3) -0.012(3) 0.006(2)
C(18) 0.083(5) 0.036(3) 0.032(3) -0.031(3) -0.020(3) 0.013(2)
C(19) 0.058(4) 0.035(3) 0.024(2) -0.008(2) -0.001(2) 0.010(2)
C(20) 0.048(3) 0.038(3) 0.023(2) -0.004(2) 0.003(2) -0.002(2)
C(21) 0.050(3) 0.024(2) 0.023(2) -0.007(2) 0.006(2) -0.005(2)
C(22) 0.212(12) 0.032(3) 0.024(3) -0.047(5) -0.025(5) 0.003(2)
C(23) 0.251(17) 0.091(7) 0.065(6) -0.108(10) -0.099(9) 0.036(5)
C(24) 0.40(2) 0.031(4) 0.019(3) -0.040(8) -0.015(7) -0.006(3)
C(25) 0.066(4) 0.045(3) 0.039(3) -0.021(3) 0.006(3) 0.011(2)
C(26) 0.076(6) 0.096(7) 0.086(6) 0.004(5) 0.036(5) 0.039(5)
C(27) 0.083(6) 0.070(5) 0.060(5) -0.002(4) 0.013(4) 0.038(4)
C(28) 0.048(3) 0.026(2) 0.033(3) -0.002(2) 0.004(2) -0.003(2)
C(29) 0.062(4) 0.050(4) 0.044(3) -0.009(3) 0.006(3) -0.015(3)
C(30) 0.044(4) 0.055(4) 0.060(4) -0.009(3) -0.001(3) -0.001(3)

loop_
_atom_type_symbol
_atom_type_description
_atom_type_scat_dispersion_real
_atom_type_scat_dispersion_imag
_atom_type_scat_source
C C 0.003 0.002
;
International Tables for Crystallography
(1992, Vol. C, Tables 4.2.6.8 and 6.1.1.4)
;
H H 0.000 0.000
;
International Tables for Crystallography
(1992, Vol. C, Table 6.1.1.4)
;
O O 0.011 0.006
;
International Tables for Crystallography
(1992, Vol. C, Tables 4.2.6.8 and 6.1.1.4)
;
Te Te -0.531 1.675
;
International Tables for Crystallography
(1992, Vol. C, Tables 4.2.6.8 and 6.1.1.4)
;

loop_
_geom_angle_atom_site_label_1
_geom_angle_atom_site_label_2
_geom_angle_atom_site_label_3
_geom_angle
_geom_angle_publ_flag
_geom_angle_site_symmetry_1
_geom_angle_site_symmetry_2
_geom_angle_site_symmetry_3
O(1) Te(1) C(1) 100.8(2) yes . . .
O(1) Te(1) C(16) 101.7(2) yes . . .
C(1) Te(1) C(16) 94.7(2) yes . . .
O(2) Te(2) C(31) 111.8(2) yes . . .
O(2) Te(2) C(46) 97.5(2) yes . . .
O(2) Te(2) C(131) 102.7(3) yes . . .
O(2) Te(2) C(146) 93.1(2) yes . . .
C(31) Te(2) C(46) 91.1(3) yes . . .
C(131) Te(2) C(146) 97.5(3) yes . . .
Te(1) C(1) C(2) 120.5(4) yes . . .
Te(1) C(1) C(6) 118.5(4) yes . . .
C(2) C(1) C(6) 121.0(5) yes . . .
C(1) C(2) C(3) 118.7(5) yes . . .
C(1) C(2) C(7) 124.8(5) yes . . .
C(3) C(2) C(7) 116.4(5) yes . . .
C(2) C(3) C(4) 122.1(6) yes . . .
C(3) C(4) C(5) 117.9(8) yes . . .
C(3) C(4) C(10) 121.2(8) yes . . .
C(5) C(4) C(10) 120.9(8) yes . . .
C(4) C(5) C(6) 123.2(7) yes . . .
C(1) C(6) C(5) 117.1(6) yes . . .
C(1) C(6) C(13) 125.1(5) yes . . .
C(5) C(6) C(13) 117.8(6) yes . . .
C(2) C(7) C(8) 112.5(6) yes . . .
C(2) C(7) C(9) 110.0(6) yes . . .
C(8) C(7) C(9) 109.6(6) yes . . .
C(4) C(10) C(11) 116.6(11) yes . . .
C(4) C(10) C(12) 113.6(12) yes . . .
C(11) C(10) C(12) 128.5(14) yes . . .
C(6) C(13) C(14) 112.8(7) yes . . .
C(6) C(13) C(15) 110.0(6) yes . . .
C(14) C(13) C(15) 110.1(6) yes . . .
Te(1) C(16) C(17) 125.4(4) yes . . .
Te(1) C(16) C(21) 116.5(4) yes . . .
C(17) C(16) C(21) 118.1(5) yes . . .
C(16) C(17) C(18) 119.4(5) yes . . .
C(16) C(17) C(22) 124.0(6) yes . . .
C(18) C(17) C(22) 116.5(6) yes . . .
C(17) C(18) C(19) 121.7(6) yes . . .
C(18) C(19) C(20) 117.7(6) yes . . .
C(18) C(19) C(25) 119.7(6) yes . . .
C(20) C(19) C(25) 122.6(5) yes . . .
C(19) C(20) C(21) 122.6(5) yes . . .
C(16) C(21) C(20) 120.3(5) yes . . .
C(16) C(21) C(28) 121.7(5) yes . . .
C(20) C(21) C(28) 117.9(4) yes . . .
C(17) C(22) C(23) 110.1(8) yes . . .
C(17) C(22) C(24) 109.5(7) yes . . .
C(23) C(22) C(24) 113.0(9) yes . . .
C(19) C(25) C(26) 110.0(6) yes . . .
C(19) C(25) C(27) 113.4(6) yes . . .
C(26) C(25) C(27) 112.1(6) yes . . .
C(21) C(28) C(29) 111.0(5) yes . . .
C(21) C(28) C(30) 109.6(5) yes . . .
C(29) C(28) C(30) 113.0(5) yes . . .
Te(2) C(31) C(32) 123.0(4) yes . . .
Te(2) C(31) C(36) 116.6(6) yes . . .
C(32) C(31) C(36) 120.3(7) yes . . .
C(31) C(32) C(33) 119.7(6) yes . . .
C(31) C(32) C(37) 123.9(6) yes . . .
C(33) C(32) C(37) 116.3(7) yes . . .
C(32) C(33) C(34) 120.0(8) yes . . .
C(33) C(34) C(35) 120.0(7) yes . . .
C(33) C(34) C(40) 121.0(8) yes . . .
C(35) C(34) C(40) 119.0(7) yes . . .
C(34) C(35) C(36) 120.3(7) yes . . .
C(31) C(36) C(35) 119.6(8) yes . . .
C(31) C(36) C(43) 123.6(7) yes . . .
C(35) C(36) C(43) 116.8(7) yes . . .
C(32) C(37) C(38) 110.5(7) yes . . .
C(32) C(37) C(39) 113.4(7) yes . . .
C(38) C(37) C(39) 109.6(8) yes . . .
C(34) C(40) C(41) 110.1(11) yes . . .
C(34) C(40) C(42) 109.2(10) yes . . .
C(41) C(40) C(42) 110.3(13) yes . . .
C(36) C(43) C(44) 107.5(9) yes . . .
C(36) C(43) C(45) 111.6(9) yes . . .
C(44) C(43) C(45) 108.9(10) yes . . .
Te(2) C(46) C(47) 122.2(5) yes . . .
Te(2) C(46) C(51) 116.9(6) yes . . .
C(47) C(46) C(51) 120.1(7) yes . . .
C(46) C(47) C(48) 119.5(6) yes . . .
C(46) C(47) C(52) 124.0(7) yes . . .
C(48) C(47) C(52) 116.2(7) yes . . .
C(47) C(48) C(49) 120.6(8) yes . . .
C(48) C(49) C(50) 119.5(8) yes . . .
C(48) C(49) C(55) 119.9(8) yes . . .
C(50) C(49) C(55) 120.5(7) yes . . .
C(49) C(50) C(51) 120.1(7) yes . . .
C(46) C(51) C(50) 119.9(7) yes . . .
C(46) C(51) C(58) 123.5(8) yes . . .
C(50) C(51) C(58) 116.6(7) yes . . .
C(47) C(52) C(53) 110.2(7) yes . . .
C(47) C(52) C(54) 111.7(7) yes . . .
C(53) C(52) C(54) 110.0(8) yes . . .
C(49) C(55) C(56) 107.4(8) yes . . .
C(49) C(55) C(57) 117.5(8) yes . . .
C(56) C(55) C(57) 103.7(7) yes . . .
C(51) C(58) C(59) 113.5(8) yes . . .
C(51) C(58) C(60) 110.4(7) yes . . .
C(59) C(58) C(60) 111.9(9) yes . . .
Te(2) C(131) C(132) 128.4(5) yes . . .
Te(2) C(131) C(136) 111.5(7) yes . . .
C(31) C(131) C(132) 92.2(14) yes . . .
C(31) C(131) C(136) 61.8(9) yes . . .
C(131) C(132) C(133) 119.7(7) yes . . .
C(131) C(132) C(137) 124.0(7) yes . . .
C(133) C(132) C(137) 115.4(9) yes . . .
C(132) C(133) C(134) 120.4(9) yes . . .
C(133) C(134) C(135) 119.4(8) yes . . .
C(133) C(134) C(140) 121.9(10) yes . . .
C(135) C(134) C(140) 118.5(8) yes . . .
C(134) C(135) C(136) 120.0(7) yes . . .
C(131) C(136) C(135) 120.1(9) yes . . .
C(131) C(136) C(143) 124.4(9) yes . . .
C(135) C(136) C(143) 115.4(8) yes . . .
C(132) C(137) C(138) 113.5(8) yes . . .
C(132) C(137) C(139) 108.7(8) yes . . .
C(138) C(137) C(139) 111.3(9) yes . . .
C(134) C(140) C(141) 117.8(15) yes . . .
C(134) C(140) C(142) 110.7(11) yes . . .
C(141) C(140) C(142) 114.9(16) yes . . .
C(136) C(143) C(144) 113.1(10) yes . . .
C(136) C(143) C(145) 111.2(10) yes . . .
C(144) C(143) C(145) 107.9(11) yes . . .
Te(2) C(146) C(147) 122.7(5) yes . . .
Te(2) C(146) C(151) 116.6(5) yes . . .
C(147) C(146) C(151) 119.9(7) yes . . .
C(146) C(147) C(148) 119.8(7) yes . . .
C(146) C(147) C(152) 123.2(7) yes . . .
C(148) C(147) C(152) 117.0(7) yes . . .
C(147) C(148) C(149) 120.9(8) yes . . .
C(148) C(149) C(150) 119.4(7) yes . . .
C(148) C(149) C(155) 122.0(8) yes . . .
C(150) C(149) C(155) 118.5(7) yes . . .
C(149) C(150) C(151) 119.9(6) yes . . .
C(146) C(151) C(150) 120.0(6) yes . . .
C(146) C(151) C(158) 121.9(7) yes . . .
C(150) C(151) C(158) 117.9(7) yes . . .
C(147) C(152) C(153) 110.3(9) yes . . .
C(147) C(152) C(154) 110.6(8) yes . . .
C(153) C(152) C(154) 111.8(9) yes . . .
C(151) C(158) C(159) 114.3(8) yes . . .
C(151) C(158) C(160) 111.0(8) yes . . .
C(159) C(158) C(160) 108.8(9) yes . . .
C(2) C(3) H(1) 118.9 no . . .
C(4) C(3) H(1) 119.0 no . . .
C(4) C(5) H(2) 118.4 no . . .
C(6) C(5) H(2) 118.4 no . . .
C(2) C(7) H(3) 108.2 no . . .
C(8) C(7) H(3) 108.2 no . . .
C(9) C(7) H(3) 108.2 no . . .
C(7) C(8) H(4) 109.5 no . . .
C(7) C(8) H(5) 109.5 no . . .
C(7) C(8) H(6) 109.5 no . . .
H(4) C(8) H(5) 109.5 no . . .
H(4) C(8) H(6) 109.5 no . . .
H(5) C(8) H(6) 109.5 no . . .
C(7) C(9) H(7) 109.5 no . . .
C(7) C(9) H(8) 109.5 no . . .
C(7) C(9) H(9) 109.5 no . . .
H(7) C(9) H(8) 109.5 no . . .
H(7) C(9) H(9) 109.5 no . . .
H(8) C(9) H(9) 109.5 no . . .
C(4) C(10) H(10) 93.8 no . . .
C(11) C(10) H(10) 93.8 no . . .
C(12) C(10) H(10) 93.8 no . . .
C(10) C(11) H(11) 109.5 no . . .
C(10) C(11) H(12) 109.5 no . . .
C(10) C(11) H(13) 109.5 no . . .
H(11) C(11) H(12) 109.5 no . . .
H(11) C(11) H(13) 109.5 no . . .
H(12) C(11) H(13) 109.5 no . . .
C(10) C(12) H(14) 109.5 no . . .
C(10) C(12) H(15) 109.5 no . . .
C(10) C(12) H(16) 109.5 no . . .
H(14) C(12) H(15) 109.5 no . . .
H(14) C(12) H(16) 109.5 no . . .
H(15) C(12) H(16) 109.5 no . . .
C(6) C(13) H(17) 107.9 no . . .
C(14) C(13) H(17) 107.9 no . . .
C(15) C(13) H(17) 107.9 no . . .
C(13) C(14) H(18) 109.5 no . . .
C(13) C(14) H(19) 109.5 no . . .
C(13) C(14) H(20) 109.5 no . . .
H(18) C(14) H(19) 109.5 no . . .
H(18) C(14) H(20) 109.5 no . . .
H(19) C(14) H(20) 109.5 no . . .
C(13) C(15) H(21) 109.5 no . . .
C(13) C(15) H(22) 109.5 no . . .
C(13) C(15) H(23) 109.5 no . . .
H(21) C(15) H(22) 109.5 no . . .
H(21) C(15) H(23) 109.5 no . . .
H(22) C(15) H(23) 109.5 no . . .
C(17) C(18) H(24) 119.2 no . . .
C(19) C(18) H(24) 119.1 no . . .
C(19) C(20) H(25) 118.7 no . . .
C(21) C(20) H(25) 118.7 no . . .
C(17) C(22) H(26) 108.0 no . . .
C(23) C(22) H(26) 108.0 no . . .
C(24) C(22) H(26) 108.0 no . . .
C(22) C(23) H(27) 109.5 no . . .
C(22) C(23) H(28) 109.5 no . . .
C(22) C(23) H(29) 109.5 no . . .
H(27) C(23) H(28) 109.5 no . . .
H(27) C(23) H(29) 109.5 no . . .
H(28) C(23) H(29) 109.5 no . . .
C(22) C(24) H(30) 109.5 no . . .
C(22) C(24) H(31) 109.5 no . . .
C(22) C(24) H(32) 109.5 no . . .
H(30) C(24) H(31) 109.5 no . . .
H(30) C(24) H(32) 109.5 no . . .
H(31) C(24) H(32) 109.5 no . . .
C(19) C(25) H(33) 107.0 no . . .
C(26) C(25) H(33) 107.0 no . . .
C(27) C(25) H(33) 107.0 no . . .
C(25) C(26) H(34) 109.5 no . . .
C(25) C(26) H(35) 109.5 no . . .
C(25) C(26) H(36) 109.5 no . . .
H(34) C(26) H(35) 109.5 no . . .
H(34) C(26) H(36) 109.5 no . . .
H(35) C(26) H(36) 109.5 no . . .
C(25) C(27) H(37) 109.5 no . . .
C(25) C(27) H(38) 109.5 no . . .
C(25) C(27) H(39) 109.5 no . . .
H(37) C(27) H(38) 109.5 no . . .
H(37) C(27) H(39) 109.5 no . . .
H(38) C(27) H(39) 109.5 no . . .
C(21) C(28) H(40) 107.7 no . . .
C(29) C(28) H(40) 107.7 no . . .
C(30) C(28) H(40) 107.7 no . . .
C(28) C(29) H(41) 109.5 no . . .
C(28) C(29) H(42) 109.5 no . . .
C(28) C(29) H(43) 109.5 no . . .
H(41) C(29) H(42) 109.5 no . . .
H(41) C(29) H(43) 109.5 no . . .
H(42) C(29) H(43) 109.5 no . . .
C(28) C(30) H(44) 109.5 no . . .
C(28) C(30) H(45) 109.5 no . . .
C(28) C(30) H(46) 109.5 no . . .
H(44) C(30) H(45) 109.5 no . . .
H(44) C(30) H(46) 109.5 no . . .
H(45) C(30) H(46) 109.5 no . . .

loop_
_geom_bond_atom_site_label_1
_geom_bond_atom_site_label_2
_geom_bond_distance
_geom_bond_publ_flag
_geom_bond_site_symmetry_1
_geom_bond_site_symmetry_2
Te(1) O(1) 1.853(5) yes . .
Te(1) C(1) 2.150(5) yes . .
Te(1) C(16) 2.191(6) yes . .
Te(2) O(2) 1.861(5) yes . .
Te(2) C(31) 2.319(7) yes . .
Te(2) C(46) 2.131(8) yes . .
Te(2) C(131) 2.027(9) yes . .
Te(2) C(146) 2.254(8) yes . .
C(1) C(2) 1.385(8) yes . .
C(1) C(6) 1.408(8) yes . .
C(2) C(3) 1.393(10) yes . .
C(2) C(7) 1.517(9) yes . .
C(3) C(4) 1.371(11) yes . .
C(4) C(5) 1.376(11) yes . .
C(4) C(10) 1.535(17) yes . .
C(5) C(6) 1.392(11) yes . .
C(6) C(13) 1.516(9) yes . .
C(7) C(8) 1.539(13) yes . .
C(7) C(9) 1.543(11) yes . .
C(10) C(11) 1.373(19) yes . .
C(10) C(12) 1.40(2) yes . .
C(13) C(14) 1.530(12) yes . .
C(13) C(15) 1.549(14) yes . .
C(16) C(17) 1.412(9) yes . .
C(16) C(21) 1.409(7) yes . .
C(17) C(18) 1.404(10) yes . .
C(17) C(22) 1.531(9) yes . .
C(18) C(19) 1.395(8) yes . .
C(19) C(20) 1.376(9) yes . .
C(19) C(25) 1.515(9) yes . .
C(20) C(21) 1.378(8) yes . .
C(21) C(28) 1.528(8) yes . .
C(22) C(23) 1.58(2) yes . .
C(22) C(24) 1.484(15) yes . .
C(25) C(26) 1.517(13) yes . .
C(25) C(27) 1.501(11) yes . .
C(28) C(29) 1.545(9) yes . .
C(28) C(30) 1.513(9) yes . .
C(31) C(32) 1.413(12) yes . .
C(31) C(36) 1.409(10) yes . .
C(32) C(33) 1.412(11) yes . .
C(32) C(37) 1.519(10) yes . .
C(33) C(34) 1.409(10) yes . .
C(34) C(35) 1.408(14) yes . .
C(34) C(40) 1.523(13) yes . .
C(35) C(36) 1.410(11) yes . .
C(36) C(43) 1.524(13) yes . .
C(37) C(38) 1.535(14) yes . .
C(37) C(39) 1.537(12) yes . .
C(40) C(41) 1.539(17) yes . .
C(40) C(42) 1.54(2) yes . .
C(43) C(44) 1.542(17) yes . .
C(43) C(45) 1.542(19) yes . .
C(46) C(47) 1.407(11) yes . .
C(46) C(51) 1.408(10) yes . .
C(47) C(48) 1.408(11) yes . .
C(47) C(52) 1.518(10) yes . .
C(48) C(49) 1.408(11) yes . .
C(49) C(50) 1.408(14) yes . .
C(49) C(55) 1.526(13) yes . .
C(50) C(51) 1.409(12) yes . .
C(51) C(58) 1.520(11) yes . .
C(51) C(146) 1.062(11) yes . .
C(52) C(53) 1.540(13) yes . .
C(52) C(54) 1.539(12) yes . .
C(55) C(56) 1.538(12) yes . .
C(55) C(57) 1.554(14) yes . .
C(56) C(155) 1.547(11) yes . .
C(57) C(155) 1.533(14) yes . .
C(58) C(59) 1.540(15) yes . .
C(58) C(60) 1.540(14) yes . .
C(131) C(132) 1.409(15) yes . .
C(131) C(136) 1.412(11) yes . .
C(132) C(133) 1.410(13) yes . .
C(132) C(137) 1.518(11) yes . .
C(133) C(134) 1.412(12) yes . .
C(134) C(135) 1.414(17) yes . .
C(134) C(140) 1.523(16) yes . .
C(135) C(136) 1.412(13) yes . .
C(136) C(143) 1.522(14) yes . .
C(137) C(138) 1.541(15) yes . .
C(137) C(139) 1.539(13) yes . .
C(140) C(141) 1.54(2) yes . .
C(140) C(142) 1.54(2) yes . .
C(143) C(144) 1.539(18) yes . .
C(143) C(145) 1.539(19) yes . .
C(146) C(147) 1.407(11) yes . .
C(146) C(151) 1.411(10) yes . .
C(147) C(148) 1.403(12) yes . .
C(147) C(152) 1.518(11) yes . .
C(148) C(149) 1.406(11) yes . .
C(149) C(150) 1.412(12) yes . .
C(149) C(155) 1.521(11) yes . .
C(150) C(151) 1.415(11) yes . .
C(151) C(158) 1.519(11) yes . .
C(152) C(153) 1.541(17) yes . .
C(152) C(154) 1.540(14) yes . .
C(158) C(159) 1.544(14) yes . .
C(158) C(160) 1.537(14) yes . .
C(3) H(1) 0.950 no . .
C(5) H(2) 0.950 no . .
C(7) H(3) 1.000 no . .
C(8) H(4) 0.980 no . .
C(8) H(5) 0.980 no . .
C(8) H(6) 0.980 no . .
C(9) H(7) 0.980 no . .
C(9) H(8) 0.980 no . .
C(9) H(9) 0.980 no . .
C(10) H(10) 1.000 no . .
C(11) H(11) 0.980 no . .
C(11) H(12) 0.980 no . .
C(11) H(13) 0.980 no . .
C(12) H(14) 0.980 no . .
C(12) H(15) 0.980 no . .
C(12) H(16) 0.980 no . .
C(13) H(17) 1.000 no . .
C(14) H(18) 0.980 no . .
C(14) H(19) 0.980 no . .
C(14) H(20) 0.980 no . .
C(15) H(21) 0.980 no . .
C(15) H(22) 0.980 no . .
C(15) H(23) 0.980 no . .
C(18) H(24) 0.950 no . .
C(20) H(25) 0.950 no . .
C(22) H(26) 1.000 no . .
C(23) H(27) 0.980 no . .
C(23) H(28) 0.980 no . .
C(23) H(29) 0.980 no . .
C(24) H(30) 0.980 no . .
C(24) H(31) 0.980 no . .
C(24) H(32) 0.980 no . .
C(25) H(33) 1.000 no . .
C(26) H(34) 0.980 no . .
C(26) H(35) 0.980 no . .
C(26) H(36) 0.980 no . .
C(27) H(37) 0.980 no . .
C(27) H(38) 0.980 no . .
C(27) H(39) 0.980 no . .
C(28) H(40) 1.000 no . .
C(29) H(41) 0.980 no . .
C(29) H(42) 0.980 no . .
C(29) H(43) 0.980 no . .
C(30) H(44) 0.980 no . .
C(30) H(45) 0.980 no . .
C(30) H(46) 0.980 no . .

loop_
_geom_contact_atom_site_label_1
_geom_contact_atom_site_label_2
_geom_contact_distance
_geom_contact_publ_flag
_geom_contact_site_symmetry_1
_geom_contact_site_symmetry_2
Te(1) Te(2) 3.4742(5) ? . .
Te(1) O(2) 2.536(5) ? . .
Te(2) Te(1) 3.4742(5) ? . .
Te(2) O(1) 2.518(4) ? . .
O(1) Te(2) 2.518(4) ? . .
